data_7242323
loop_
_publ_author_name
'Xu, Jun'
'Huang, Lin'
'He, Lei'
'Ni, Zhigang'
'Shen, Jiabin'
'Li, Xiaoling'
'Chen, Kaixian'
'Li, Wanmei'
'Zhang, Pengfei'

_publ_section_title
;
 A combination of heterogeneous catalysis and photocatalysis for the
 olefination of quinoxalin-2(1H)-ones with ketones in water: a green and
 efficient route to (Z)-enaminones
;
_journal_issue 5
_journal_name_full 'Green Chemistry'
_journal_page_first 2123
_journal_page_last 2129
_journal_paper_doi 10.1039/D0GC04235H
_journal_volume 23
_journal_year 2021
_chemical_formula_moiety 'C19 H18 N2 O2'
_chemical_formula_sum 'C19 H18 N2 O2'
_chemical_formula_weight 306.35
_space_group_crystal_system monoclinic
_space_group_IT_number 14
_space_group_name_Hall '-P 2yn'
_space_group_name_H-M_alt 'P 1 21/n 1'
_atom_sites_solution_hydrogens geom
_atom_sites_solution_primary dual
_audit_creation_date 2020-07-13
_audit_creation_method
;
Olex2 1.2
(compiled 2018.05.29 svn.r3508 for OlexSys, GUI svn.r5506)
;
_audit_update_record
;
2020-11-03 deposited with the CCDC.	2021-02-11 downloaded from the CCDC.
;
_cell_angle_alpha 90
_cell_angle_beta 91.046(2)
_cell_angle_gamma 90
_cell_formula_units_Z 4
_cell_length_a 10.6894(13)
_cell_length_b 10.6948(14)
_cell_length_c 13.7194(17)
_cell_measurement_reflns_used 3436
_cell_measurement_temperature 296(2)
_cell_measurement_theta_max 27.22
_cell_measurement_theta_min 2.41
_cell_volume 1568.2(3)
_computing_cell_refinement 'SAINT v8.34A (Bruker, 2013)'
_computing_data_reduction 'SAINT v8.34A (Bruker, 2013)'
_computing_molecular_graphics 'Olex2 (Dolomanov et al., 2009)'
_computing_publication_material 'Olex2 (Dolomanov et al., 2009)'
_computing_structure_refinement 'ShelXL (Sheldrick, 2015)'
_computing_structure_solution 'ShelXT (Sheldrick, 2015)'
_diffrn_ambient_temperature 296.15
_diffrn_measured_fraction_theta_full 0.999
_diffrn_measured_fraction_theta_max 0.999
_diffrn_measurement_device_type 'CCD area detector'
_diffrn_measurement_method 'phi and omega scans'
_diffrn_radiation_monochromator graphite
_diffrn_radiation_type MoK\a
_diffrn_radiation_wavelength 0.71073
_diffrn_reflns_av_R_equivalents 0.0175
_diffrn_reflns_av_unetI/netI 0.0209
_diffrn_reflns_Laue_measured_fraction_full 0.999
_diffrn_reflns_Laue_measured_fraction_max 0.999
_diffrn_reflns_limit_h_max 6
_diffrn_reflns_limit_h_min -12
_diffrn_reflns_limit_k_max 12
_diffrn_reflns_limit_k_min -11
_diffrn_reflns_limit_l_max 16
_diffrn_reflns_limit_l_min -15
_diffrn_reflns_number 7788
_diffrn_reflns_point_group_measured_fraction_full 0.999
_diffrn_reflns_point_group_measured_fraction_max 0.999
_diffrn_reflns_theta_full 25.007
_diffrn_reflns_theta_max 25.007
_diffrn_reflns_theta_min 2.694
_exptl_absorpt_coefficient_mu 0.085
_exptl_absorpt_correction_T_max 0.7456
_exptl_absorpt_correction_T_min 0.6910
_exptl_absorpt_correction_type none
_exptl_absorpt_process_details
;
SADABS-2014/5 (Bruker,2014/5) was used for absorption correction.
wR2(int) was 0.0496 before and 0.0345 after correction.
The Ratio of minimum to maximum transmission is 0.9268.
The \l/2 correction factor is 0.00150.
;
_exptl_crystal_density_diffrn 1.298
_exptl_crystal_description block
_exptl_crystal_F_000 648
_exptl_crystal_size_max 0.11
_exptl_crystal_size_mid 0.1
_exptl_crystal_size_min 0.09
_refine_diff_density_max 0.235
_refine_diff_density_min -0.186
_refine_diff_density_rms 0.036
_refine_ls_extinction_method none
_refine_ls_goodness_of_fit_ref 1.038
_refine_ls_hydrogen_treatment constr
_refine_ls_matrix_type full
_refine_ls_number_parameters 210
_refine_ls_number_reflns 2767
_refine_ls_number_restraints 0
_refine_ls_restrained_S_all 1.038
_refine_ls_R_factor_all 0.0533
_refine_ls_R_factor_gt 0.0397
_refine_ls_shift/su_max 0.000
_refine_ls_shift/su_mean 0.000
_refine_ls_structure_factor_coef Fsqd
_refine_ls_weighting_details 'w=1/[\s^2^(Fo^2^)+(0.0511P)^2^+0.5541P] where P=(Fo^2^+2Fc^2^)/3'
_refine_ls_weighting_scheme calc
_refine_ls_wR_factor_gt 0.1010
_refine_ls_wR_factor_ref 0.1121
_reflns_Friedel_coverage 0.000
_reflns_number_gt 2185
_reflns_number_total 2767
_reflns_threshold_expression 'I > 2\s(I)'
_cod_data_source_file d0gc04235h2.cif
_cod_data_source_block ww
_cod_depositor_comments 'Adding full bibliography for 7242323.cif.'
_cod_database_code 7242323
_shelx_shelxl_version_number 2014/7
_shelx_space_group_comment
;
The symmetry employed for this shelxl refinement is uniquely defined
by the following loop, which should always be used as a source of
symmetry information in preference to the above space-group names.
They are only intended as comments.
;
_shelx_estimated_absorpt_t_max 0.992
_shelx_estimated_absorpt_t_min 0.991
_olex2_refinement_description
;
1. Fixed Uiso
 At 1.2 times of:
  All C(H) groups, All C(H,H) groups, All N(H) groups
 At 1.5 times of:
  All C(H,H,H) groups
2.a Secondary CH2 refined with riding coordinates:
 C8(H8A,H8B)
2.b Aromatic/amide H refined with riding coordinates:
 N2(H2), C3(H3), C4(H4), C5(H5), C7(H7), C11(H11), C15(H15), C16(H16),
 C17(H17), C18(H18)
2.c Idealised Me refined as rotating group:
 C1(H1A,H1B,H1C), C13(H13A,H13B,H13C)
;
_olex2_submission_special_instructions 'No special instructions were received'

loop_
_space_group_symop_operation_xyz
'x, y, z'
'-x+1/2, y+1/2, -z+1/2'
'-x, -y, -z'
'x-1/2, -y-1/2, z-1/2'

loop_
_atom_site_label
_atom_site_type_symbol
_atom_site_fract_x
_atom_site_fract_y
_atom_site_fract_z
_atom_site_U_iso_or_equiv
_atom_site_adp_type
_atom_site_occupancy
_atom_site_site_symmetry_order
_atom_site_calc_flag
_atom_site_refinement_flags_posn
_atom_site_refinement_flags_adp
_atom_site_refinement_flags_occupancy
_atom_site_disorder_assembly
_atom_site_disorder_group
O1 O 0.51048(13) 0.45401(12) 0.21431(9) 0.0519(4) Uani 1 1 d . . . . .
O2 O 0.62539(13) 0.67669(12) 0.52404(9) 0.0527(4) Uani 1 1 d . . . . .
N1 N 0.62602(12) 0.30154(13) 0.28850(9) 0.0349(3) Uani 1 1 d . . . . .
N2 N 0.65639(12) 0.45335(13) 0.44870(9) 0.0359(3) Uani 1 1 d . . . . .
H2 H 0.6671 0.5006 0.4989 0.043 Uiso 1 1 calc R . . . .
C1 C 0.4307(2) -0.19484(18) 0.09834(16) 0.0565(5) Uani 1 1 d . . . . .
H1A H 0.4755 -0.2580 0.1344 0.085 Uiso 1 1 calc GR . . . .
H1B H 0.4742 -0.1766 0.0394 0.085 Uiso 1 1 calc GR . . . .
H1C H 0.3480 -0.2243 0.0825 0.085 Uiso 1 1 calc GR . . . .
C2 C 0.42218(16) -0.07787(16) 0.15917(12) 0.0394(4) Uani 1 1 d . . . . .
C3 C 0.32159(17) -0.05827(17) 0.22026(13) 0.0433(4) Uani 1 1 d . . . . .
H3 H 0.2573 -0.1167 0.2222 0.052 Uiso 1 1 calc R . . . .
C4 C 0.31652(16) 0.04736(17) 0.27804(13) 0.0437(4) Uani 1 1 d . . . . .
H4 H 0.2493 0.0586 0.3192 0.052 Uiso 1 1 calc R . . . .
C5 C 0.40993(16) 0.13660(16) 0.27554(12) 0.0378(4) Uani 1 1 d . . . . .
H5 H 0.4057 0.2070 0.3151 0.045 Uiso 1 1 calc R . . . .
C6 C 0.51007(15) 0.12068(15) 0.21363(11) 0.0332(4) Uani 1 1 d . . . . .
C7 C 0.51537(15) 0.01325(16) 0.15683(12) 0.0381(4) Uani 1 1 d . . . . .
H7 H 0.5830 0.0018 0.1161 0.046 Uiso 1 1 calc R . . . .
C8 C 0.60951(16) 0.22026(16) 0.20224(12) 0.0387(4) Uani 1 1 d . . . . .
H8A H 0.6886 0.1798 0.1889 0.046 Uiso 1 1 calc R . . . .
H8B H 0.5876 0.2719 0.1464 0.046 Uiso 1 1 calc R . . . .
C9 C 0.57185(15) 0.41772(15) 0.28481(12) 0.0354(4) Uani 1 1 d . . . . .
C10 C 0.59444(14) 0.50156(15) 0.37085(11) 0.0326(4) Uani 1 1 d . . . . .
C11 C 0.55426(16) 0.62342(16) 0.36665(12) 0.0385(4) Uani 1 1 d . . . . .
H11 H 0.5107 0.6507 0.3113 0.046 Uiso 1 1 calc R . . . .
C12 C 0.57725(16) 0.71027(16) 0.44488(13) 0.0408(4) Uani 1 1 d . . . . .
C13 C 0.5430(2) 0.84489(18) 0.43029(17) 0.0588(6) Uani 1 1 d . . . . .
H13A H 0.4542 0.8520 0.4203 0.088 Uiso 1 1 calc GR . . . .
H13B H 0.5851 0.8769 0.3743 0.088 Uiso 1 1 calc GR . . . .
H13C H 0.5680 0.8920 0.4869 0.088 Uiso 1 1 calc GR . . . .
C14 C 0.70391(14) 0.33293(15) 0.45336(11) 0.0329(4) Uani 1 1 d . . . . .
C15 C 0.76511(16) 0.29041(16) 0.53717(12) 0.0409(4) Uani 1 1 d . . . . .
H15 H 0.7730 0.3424 0.5913 0.049 Uiso 1 1 calc R . . . .
C16 C 0.81426(17) 0.17090(18) 0.54031(13) 0.0454(5) Uani 1 1 d . . . . .
H16 H 0.8555 0.1425 0.5964 0.054 Uiso 1 1 calc R . . . .
C17 C 0.80199(17) 0.09362(17) 0.45986(14) 0.0477(5) Uani 1 1 d . . . . .
H17 H 0.8356 0.0134 0.4619 0.057 Uiso 1 1 calc R . . . .
C18 C 0.74002(17) 0.13470(17) 0.37633(13) 0.0430(4) Uani 1 1 d . . . . .
H18 H 0.7317 0.0817 0.3229 0.052 Uiso 1 1 calc R . . . .
C19 C 0.69013(14) 0.25480(15) 0.37193(11) 0.0333(4) Uani 1 1 d . . . . .

loop_
_atom_site_aniso_label
_atom_site_aniso_U_11
_atom_site_aniso_U_22
_atom_site_aniso_U_33
_atom_site_aniso_U_23
_atom_site_aniso_U_13
_atom_site_aniso_U_12
O1 0.0650(9) 0.0487(8) 0.0412(7) -0.0006(6) -0.0194(6) 0.0017(6)
O2 0.0634(9) 0.0453(8) 0.0488(8) -0.0113(6) -0.0129(6) 0.0054(6)
N1 0.0365(7) 0.0370(8) 0.0311(7) -0.0044(6) -0.0031(6) -0.0039(6)
N2 0.0402(8) 0.0352(8) 0.0319(7) -0.0054(6) -0.0058(6) -0.0018(6)
C1 0.0582(13) 0.0453(11) 0.0660(13) -0.0165(10) 0.0018(10) -0.0024(9)
C2 0.0419(10) 0.0364(9) 0.0399(9) -0.0045(7) -0.0043(7) 0.0013(7)
C3 0.0418(10) 0.0408(10) 0.0474(10) -0.0004(8) 0.0014(8) -0.0064(8)
C4 0.0425(10) 0.0468(11) 0.0420(10) -0.0017(8) 0.0101(8) 0.0005(8)
C5 0.0426(10) 0.0373(9) 0.0336(9) -0.0045(7) 0.0014(7) 0.0022(7)
C6 0.0333(8) 0.0371(9) 0.0289(8) -0.0019(7) -0.0041(6) 0.0006(7)
C7 0.0352(9) 0.0441(10) 0.0349(9) -0.0071(7) 0.0023(7) 0.0033(7)
C8 0.0423(10) 0.0436(10) 0.0301(8) -0.0072(7) 0.0006(7) -0.0032(8)
C9 0.0358(9) 0.0373(9) 0.0330(9) 0.0012(7) -0.0020(7) -0.0065(7)
C10 0.0298(8) 0.0365(9) 0.0315(8) 0.0013(7) -0.0009(6) -0.0064(7)
C11 0.0390(9) 0.0374(10) 0.0389(9) 0.0024(7) -0.0028(7) -0.0022(7)
C12 0.0346(9) 0.0389(10) 0.0490(10) -0.0017(8) 0.0007(8) -0.0037(7)
C13 0.0642(13) 0.0356(10) 0.0766(15) -0.0022(10) -0.0037(11) -0.0006(9)
C14 0.0287(8) 0.0347(9) 0.0353(9) -0.0002(7) -0.0007(6) -0.0047(7)
C15 0.0421(10) 0.0442(10) 0.0361(9) 0.0018(8) -0.0064(7) -0.0056(8)
C16 0.0409(10) 0.0478(11) 0.0472(11) 0.0124(9) -0.0084(8) -0.0043(8)
C17 0.0441(10) 0.0383(10) 0.0604(12) 0.0051(9) -0.0047(9) 0.0022(8)
C18 0.0439(10) 0.0381(10) 0.0468(10) -0.0046(8) -0.0027(8) -0.0013(8)
C19 0.0293(8) 0.0348(9) 0.0355(9) 0.0000(7) -0.0010(6) -0.0046(7)

loop_
_atom_type_symbol
_atom_type_description
_atom_type_scat_dispersion_real
_atom_type_scat_dispersion_imag
_atom_type_scat_source
C C 0.0033 0.0016 'International Tables Vol C Tables 4.2.6.8 and 6.1.1.4'
H H 0.0000 0.0000 'International Tables Vol C Tables 4.2.6.8 and 6.1.1.4'
N N 0.0061 0.0033 'International Tables Vol C Tables 4.2.6.8 and 6.1.1.4'
O O 0.0106 0.0060 'International Tables Vol C Tables 4.2.6.8 and 6.1.1.4'

loop_
_geom_angle_atom_site_label_1
_geom_angle_atom_site_label_2
_geom_angle_atom_site_label_3
_geom_angle
_geom_angle_site_symmetry_1
_geom_angle_site_symmetry_3
_geom_angle_publ_flag
C9 N1 C8 117.37(13) . . ?
C9 N1 C19 123.24(13) . . ?
C19 N1 C8 119.31(13) . . ?
C10 N2 H2 117.8 . . ?
C10 N2 C14 124.48(14) . . ?
C14 N2 H2 117.8 . . ?
H1A C1 H1B 109.5 . . ?
H1A C1 H1C 109.5 . . ?
H1B C1 H1C 109.5 . . ?
C2 C1 H1A 109.5 . . ?
C2 C1 H1B 109.5 . . ?
C2 C1 H1C 109.5 . . ?
C3 C2 C1 120.92(16) . . ?
C3 C2 C7 117.97(16) . . ?
C7 C2 C1 121.11(16) . . ?
C2 C3 H3 119.7 . . ?
C4 C3 C2 120.50(16) . . ?
C4 C3 H3 119.7 . . ?
C3 C4 H4 119.5 . . ?
C3 C4 C5 120.96(16) . . ?
C5 C4 H4 119.5 . . ?
C4 C5 H5 120.1 . . ?
C4 C5 C6 119.71(16) . . ?
C6 C5 H5 120.1 . . ?
C5 C6 C7 118.94(15) . . ?
C5 C6 C8 121.80(14) . . ?
C7 C6 C8 119.17(14) . . ?
C2 C7 H7 119.1 . . ?
C6 C7 C2 121.89(15) . . ?
C6 C7 H7 119.1 . . ?
N1 C8 C6 113.90(13) . . ?
N1 C8 H8A 108.8 . . ?
N1 C8 H8B 108.8 . . ?
C6 C8 H8A 108.8 . . ?
C6 C8 H8B 108.8 . . ?
H8A C8 H8B 107.7 . . ?
O1 C9 N1 122.49(15) . . ?
O1 C9 C10 120.66(15) . . ?
N1 C9 C10 116.82(14) . . ?
N2 C10 C9 117.70(14) . . ?
N2 C10 C11 123.00(15) . . ?
C11 C10 C9 119.29(14) . . ?
C10 C11 H11 118.9 . . ?
C10 C11 C12 122.21(16) . . ?
C12 C11 H11 118.9 . . ?
O2 C12 C11 121.80(16) . . ?
O2 C12 C13 119.30(17) . . ?
C11 C12 C13 118.91(17) . . ?
C12 C13 H13A 109.5 . . ?
C12 C13 H13B 109.5 . . ?
C12 C13 H13C 109.5 . . ?
H13A C13 H13B 109.5 . . ?
H13A C13 H13C 109.5 . . ?
H13B C13 H13C 109.5 . . ?
N2 C14 C15 120.62(15) . . ?
N2 C14 C19 118.99(14) . . ?
C15 C14 C19 120.39(15) . . ?
C14 C15 H15 120.0 . . ?
C16 C15 C14 120.10(16) . . ?
C16 C15 H15 120.0 . . ?
C15 C16 H16 120.1 . . ?
C15 C16 C17 119.82(16) . . ?
C17 C16 H16 120.1 . . ?
C16 C17 H17 119.7 . . ?
C16 C17 C18 120.51(17) . . ?
C18 C17 H17 119.7 . . ?
C17 C18 H18 119.8 . . ?
C17 C18 C19 120.39(17) . . ?
C19 C18 H18 119.8 . . ?
C14 C19 N1 118.48(14) . . ?
C18 C19 N1 122.75(15) . . ?
C18 C19 C14 118.78(15) . . ?

loop_
_geom_bond_atom_site_label_1
_geom_bond_atom_site_label_2
_geom_bond_distance
_geom_bond_site_symmetry_2
_geom_bond_publ_flag
O1 C9 1.2220(19) . ?
O2 C12 1.246(2) . ?
N1 C8 1.476(2) . ?
N1 C9 1.371(2) . ?
N1 C19 1.415(2) . ?
N2 H2 0.8600 . ?
N2 C10 1.349(2) . ?
N2 C14 1.385(2) . ?
C1 H1A 0.9600 . ?
C1 H1B 0.9600 . ?
C1 H1C 0.9600 . ?
C1 C2 1.507(2) . ?
C2 C3 1.391(2) . ?
C2 C7 1.394(2) . ?
C3 H3 0.9300 . ?
C3 C4 1.382(2) . ?
C4 H4 0.9300 . ?
C4 C5 1.382(2) . ?
C5 H5 0.9300 . ?
C5 C6 1.389(2) . ?
C6 C7 1.390(2) . ?
C6 C8 1.515(2) . ?
C7 H7 0.9300 . ?
C8 H8A 0.9700 . ?
C8 H8B 0.9700 . ?
C9 C10 1.498(2) . ?
C10 C11 1.373(2) . ?
C11 H11 0.9300 . ?
C11 C12 1.437(2) . ?
C12 C13 1.498(3) . ?
C13 H13A 0.9600 . ?
C13 H13B 0.9600 . ?
C13 H13C 0.9600 . ?
C14 C15 1.389(2) . ?
C14 C19 1.401(2) . ?
C15 H15 0.9300 . ?
C15 C16 1.382(3) . ?
C16 H16 0.9300 . ?
C16 C17 1.383(3) . ?
C17 H17 0.9300 . ?
C17 C18 1.385(2) . ?
C18 H18 0.9300 . ?
C18 C19 1.392(2) . ?
